data_7243134
loop_
_publ_author_name
'Losev, E. A.'
'Pishchur, D. P.'
'Boldyreva, E. V.'

_publ_section_title
;
 A new monohydrated molecular salt of GABA with l-tartaric acid: the
 structure-forming role of water
;
_journal_issue 35
_journal_name_full CrystEngComm
_journal_page_first 6086
_journal_page_last 6092
_journal_paper_doi 10.1039/D1CE00470K
_journal_volume 23
_journal_year 2021
_chemical_formula_moiety 'C4 H5 O6, C4 H10 N O2, H2 O'
_chemical_formula_sum 'C8 H17 N O9'
_chemical_formula_weight 271.22
_chemical_name_common 'GABA-L-tartaric acid (1:1) monohydrate'
_chemical_name_systematic 'GABA-L-tartaric acid (1:1) monohydrate'
_space_group_crystal_system monoclinic
_space_group_IT_number 4
_space_group_name_Hall 'P 2yb'
_space_group_name_H-M_alt 'P 1 21 1'
_atom_sites_solution_hydrogens mixed
_atom_sites_solution_primary dual
_audit_creation_date 2021-04-05
_audit_creation_method
;
Olex2 1.2
(compiled 2018.05.29 svn.r3508 for OlexSys, GUI svn.r5506)
;
_audit_update_record
;
2021-04-06 deposited with the CCDC.	2021-06-30 downloaded from the CCDC.
;
_cell_angle_alpha 90
_cell_angle_beta 109.007(3)
_cell_angle_gamma 90
_cell_formula_units_Z 4
_cell_length_a 6.1846(2)
_cell_length_b 27.8403(8)
_cell_length_c 7.4558(2)
_cell_measurement_reflns_used 4355
_cell_measurement_temperature 293
_cell_measurement_theta_max 27.0560
_cell_measurement_theta_min 2.9090
_cell_volume 1213.76(7)
_computing_cell_refinement
;
CrysAlisPro, Agilent Technologies,
Version 1.171.37.35 (release 13-08-2014 CrysAlis171 .NET)
(compiled Aug 13 2014,18:06:01)
;
_computing_data_collection
;
CrysAlisPro, Agilent Technologies,
Version 1.171.37.35 (release 13-08-2014 CrysAlis171 .NET)
(compiled Aug 13 2014,18:06:01)
;
_computing_data_reduction
;
CrysAlisPro, Agilent Technologies,
Version 1.171.37.35 (release 13-08-2014 CrysAlis171 .NET)
(compiled Aug 13 2014,18:06:01)
;
_computing_molecular_graphics 'Olex2 (Dolomanov et al., 2009)'
_computing_publication_material 'Olex2 (Dolomanov et al., 2009)'
_computing_structure_refinement 'ShelXL (Sheldrick, 2015)'
_computing_structure_solution 'ShelXT (Sheldrick, 2015)'
_diffrn_ambient_temperature 293
_diffrn_detector 'CCD plate'
_diffrn_detector_area_resol_mean 10.3457
_diffrn_detector_type Ruby
_diffrn_measured_fraction_theta_full 0.999
_diffrn_measured_fraction_theta_max 0.999
_diffrn_measurement_details
;
#__ type_ start__ end____ width___ exp.time_
  1 omega   75.00  110.00   1.0000  135.0000
omega____ theta____ kappa____ phi______ frames
    -       23.0467  178.0000 -150.0000 35

#__ type_ start__ end____ width___ exp.time_
  2 omega   64.00  100.00   1.0000  135.0000
omega____ theta____ kappa____ phi______ frames
    -       23.0467  178.0000  120.0000 36

#__ type_ start__ end____ width___ exp.time_
  3 omega  -39.00   52.00   1.0000  135.0000
omega____ theta____ kappa____ phi______ frames
    -       23.0467  -19.0000   30.0000 91

#__ type_ start__ end____ width___ exp.time_
  4 omega  -83.00  -53.00   1.0000  135.0000
omega____ theta____ kappa____ phi______ frames
    -       23.0467 -178.0000  -30.0000 30

#__ type_ start__ end____ width___ exp.time_
  5 omega  -69.00   45.00   1.0000  135.0000
omega____ theta____ kappa____ phi______ frames
    -      -23.5155   77.0000  -60.0000 114

#__ type_ start__ end____ width___ exp.time_
  6 omega -109.00   15.00   1.0000  135.0000
omega____ theta____ kappa____ phi______ frames
    -      -23.5155  -57.0000  -30.0000 124

#__ type_ start__ end____ width___ exp.time_
  7 omega -116.00   16.00   1.0000  135.0000
omega____ theta____ kappa____ phi______ frames
    -      -23.5155  -57.0000   90.0000 132

#__ type_ start__ end____ width___ exp.time_
  8 omega -122.00   11.00   1.0000  135.0000
omega____ theta____ kappa____ phi______ frames
    -      -23.5155  -57.0000 -150.0000 133

#__ type_ start__ end____ width___ exp.time_
  9 omega  -80.00    1.00   1.0000  135.0000
omega____ theta____ kappa____ phi______ frames
    -      -23.5155   37.0000  -90.0000 81
;
_diffrn_measurement_device 'four-circle diffractometer'
_diffrn_measurement_device_type 'Xcalibur, Ruby, Gemini ultra'
_diffrn_measurement_method '\w scans'
_diffrn_orient_matrix_UB_11 0.0323016000
_diffrn_orient_matrix_UB_12 -0.0210651000
_diffrn_orient_matrix_UB_13 0.0558461000
_diffrn_orient_matrix_UB_21 0.0770017000
_diffrn_orient_matrix_UB_22 0.0136929000
_diffrn_orient_matrix_UB_23 0.0736269000
_diffrn_orient_matrix_UB_31 -0.0879611000
_diffrn_orient_matrix_UB_32 0.0042411000
_diffrn_orient_matrix_UB_33 0.0398037000
_diffrn_radiation_monochromator graphite
_diffrn_radiation_probe x-ray
_diffrn_radiation_type MoK\a
_diffrn_radiation_wavelength 0.71073
_diffrn_reflns_av_R_equivalents 0.0428
_diffrn_reflns_av_unetI/netI 0.0474
_diffrn_reflns_Laue_measured_fraction_full 0.999
_diffrn_reflns_Laue_measured_fraction_max 0.999
_diffrn_reflns_limit_h_max 7
_diffrn_reflns_limit_h_min -7
_diffrn_reflns_limit_k_max 34
_diffrn_reflns_limit_k_min -34
_diffrn_reflns_limit_l_max 9
_diffrn_reflns_limit_l_min -9
_diffrn_reflns_number 15413
_diffrn_reflns_point_group_measured_fraction_full 0.999
_diffrn_reflns_point_group_measured_fraction_max 0.999
_diffrn_reflns_theta_full 25.242
_diffrn_reflns_theta_max 26.372
_diffrn_reflns_theta_min 1.463
_diffrn_source 'Enhance (Mo) X-ray Source'
_exptl_absorpt_coefficient_mu 0.137
_exptl_absorpt_correction_T_max 1.00000
_exptl_absorpt_correction_T_min 0.91859
_exptl_absorpt_correction_type multi-scan
_exptl_absorpt_process_details
;
CrysAlisPro, Agilent Technologies,
Version 1.171.37.35 (release 13-08-2014 CrysAlis171 .NET)
(compiled Aug 13 2014,18:06:01)
Empirical absorption correction using spherical harmonics,
 implemented in SCALE3 ABSPACK scaling algorithm.
;
_exptl_crystal_colour colourless
_exptl_crystal_colour_primary colourless
_exptl_crystal_density_diffrn 1.484
_exptl_crystal_description block
_exptl_crystal_F_000 576
_exptl_crystal_recrystallization_method 'antisolvent crystallization'
_exptl_crystal_size_max 0.45
_exptl_crystal_size_mid 0.18
_exptl_crystal_size_min 0.025
_refine_diff_density_max 0.484
_refine_diff_density_min -0.317
_refine_diff_density_rms 0.039
_refine_ls_extinction_method none
_refine_ls_goodness_of_fit_ref 1.024
_refine_ls_hydrogen_treatment constr
_refine_ls_matrix_type full
_refine_ls_number_parameters 341
_refine_ls_number_reflns 4952
_refine_ls_number_restraints 1
_refine_ls_restrained_S_all 1.024
_refine_ls_R_factor_all 0.0629
_refine_ls_R_factor_gt 0.0477
_refine_ls_shift/su_max 0.000
_refine_ls_shift/su_mean 0.000
_refine_ls_structure_factor_coef Fsqd
_refine_ls_weighting_details 'w=1/[\s^2^(Fo^2^)+(0.0386P)^2^+0.2652P] where P=(Fo^2^+2Fc^2^)/3'
_refine_ls_weighting_scheme calc
_refine_ls_wR_factor_gt 0.0937
_refine_ls_wR_factor_ref 0.1002
_reflns_Friedel_coverage 0.959
_reflns_Friedel_fraction_full 1.000
_reflns_Friedel_fraction_max 1.000
_reflns_number_gt 4034
_reflns_number_total 4952
_reflns_threshold_expression 'I > 2\s(I)'
_cod_data_source_file d1ce00470k11.cif
_cod_data_source_block I
_cod_depositor_comments 'Adding full bibliography for 7243134.cif.'
_cod_database_code 7243134
_shelx_shelxl_version_number 2018/3
_chemical_oxdiff_formula 'C8 H15 N1 O8'
_shelx_space_group_comment
;
The symmetry employed for this shelxl refinement is uniquely defined
by the following loop, which should always be used as a source of
symmetry information in preference to the above space-group names.
They are only intended as comments.
;
_reflns_odcompleteness_completeness 99.96
_reflns_odcompleteness_iscentric 1
_reflns_odcompleteness_theta 26.32
_olex2_refinement_description
;
1. Fixed Uiso
 At 1.2 times of:
  All C(H) groups, All C(H,H) groups, All N(H,H,H) groups
 At 1.5 times of:
  All O(H) groups, All O(H,H) groups
2.a Free rotating group:
 O1(H1A,H1B), O2(H2A,H2B)
2.b Ternary CH refined with riding coordinates:
 C13(H13A), C12(H12D), C23(H23), C22(H22)
2.c Secondary CH2 refined with riding coordinates:
 C18(H18A,H18B), C27(H27A,H27B), C16(H16A,H16B), C17(H17A,H17B), C28(H28A,
 H28B), C26(H26A,H26B)
2.d Idealised Me refined as rotating group:
 N11(H11A,H11B,H11C), N12(H12A,H12B,H12C)
2.e Idealised tetrahedral OH refined as rotating group:
 O12(H12), O13(H13), O14(H14), O21(H21), O24(H24), O27(H27), O17(H17), O23(H23A)
;
_olex2_exptl_crystal_mounting_method 'MiTiGen microloop, cryo-oil'
_olex2_submission_special_instructions 'No special instructions were received'

loop_
_space_group_symop_operation_xyz
'x, y, z'
'-x, y+1/2, -z'

loop_
_atom_site_label
_atom_site_type_symbol
_atom_site_fract_x
_atom_site_fract_y
_atom_site_fract_z
_atom_site_U_iso_or_equiv
_atom_site_adp_type
_atom_site_occupancy
_atom_site_site_symmetry_order
_atom_site_calc_flag
_atom_site_refinement_flags_posn
_atom_site_refinement_flags_adp
_atom_site_refinement_flags_occupancy
_atom_site_disorder_assembly
_atom_site_disorder_group
O11 O 1.0785(5) 0.58884(11) 0.1933(4) 0.0344(7) Uani 1 1 d . . . . .
O12 O 0.8139(5) 0.53524(11) 0.0472(4) 0.0366(7) Uani 1 1 d . . . . .
H12 H 0.835992 0.546140 -0.047558 0.055 Uiso 1 1 calc GR . . . .
O13 O 0.7927(5) 0.49948(10) 0.3745(4) 0.0339(6) Uani 1 1 d . . . . .
H13 H 0.658763 0.501615 0.306720 0.051 Uiso 1 1 calc GR . . . .
O16 O 0.8911(5) 0.56621(12) 0.7579(4) 0.0407(7) Uani 1 1 d . . . . .
O14 O 0.5575(4) 0.59045(11) 0.2804(4) 0.0354(7) Uani 1 1 d . . . . .
H14 H 0.450972 0.585120 0.320303 0.053 Uiso 1 1 calc GR . . . .
O15 O 0.5187(5) 0.57727(12) 0.6105(4) 0.0417(8) Uani 1 1 d . . . . .
O26 O 0.3365(5) 0.47297(13) 0.2496(4) 0.0473(8) Uani 1 1 d . . . . .
O21 O 0.3335(6) 0.47151(12) -0.3981(4) 0.0485(8) Uani 1 1 d . . . . .
H21 H 0.344214 0.468801 -0.504384 0.073 Uiso 1 1 calc GR . . . .
O24 O 0.0578(5) 0.41511(13) -0.1902(4) 0.0468(9) Uani 1 1 d . . . . .
H24 H -0.013707 0.402100 -0.128350 0.070 Uiso 1 1 calc GR . . . .
N11 N 0.3342(5) 0.60225(13) 0.8867(5) 0.0344(9) Uani 1 1 d . . . . .
H11A H 0.412133 0.591571 0.813272 0.041 Uiso 1 1 calc GR . . . .
H11B H 0.193888 0.589892 0.847379 0.041 Uiso 1 1 calc GR . . . .
H11C H 0.405295 0.593394 1.006163 0.041 Uiso 1 1 calc GR . . . .
O25 O 0.0585(5) 0.41892(12) 0.1531(4) 0.0452(8) Uani 1 1 d . . . . .
C11 C 0.9422(6) 0.55773(14) 0.1966(5) 0.0244(8) Uani 1 1 d . . . . .
O22 O 0.5313(6) 0.40370(14) -0.3462(5) 0.0585(10) Uani 1 1 d . . . . .
N12 N -0.1632(6) 0.39763(12) 0.4148(5) 0.0346(8) Uani 1 1 d . . . . .
H12A H -0.083430 0.409499 0.344816 0.041 Uiso 1 1 calc GR . . . .
H12B H -0.098301 0.406499 0.535058 0.041 Uiso 1 1 calc GR . . . .
H12C H -0.305708 0.408792 0.371951 0.041 Uiso 1 1 calc GR . . . .
O27 O 0.3157(6) 0.20293(12) 0.4872(6) 0.0645(10) Uani 1 1 d . . . . .
H27 H 0.449046 0.193924 0.517931 0.097 Uiso 1 1 calc GR . . . .
C14 C 0.7192(7) 0.57545(14) 0.6146(5) 0.0279(9) Uani 1 1 d . . . . .
C24 C 0.2016(7) 0.44712(14) 0.1271(5) 0.0282(9) Uani 1 1 d . . . . .
O28 O 0.4773(7) 0.27116(15) 0.6089(7) 0.0842(14) Uani 1 1 d . . . . .
C13 C 0.7666(6) 0.58490(14) 0.4293(5) 0.0251(8) Uani 1 1 d . . . . .
H13A H 0.855182 0.614633 0.442020 0.030 Uiso 1 1 calc R . . . .
O17 O 0.7811(7) 0.80009(14) 0.9714(7) 0.0748(12) Uani 1 1 d . . . . .
H17 H 0.912529 0.810189 1.013632 0.112 Uiso 1 1 calc GR . . . .
C12 C 0.9013(6) 0.54391(14) 0.3806(5) 0.0240(8) Uani 1 1 d . . . . .
H12D H 1.050355 0.542262 0.480579 0.029 Uiso 1 1 calc R . . . .
O18 O 0.9502(7) 0.73256(15) 1.0922(7) 0.0850(14) Uani 1 1 d . . . . .
C21 C 0.4414(7) 0.43636(16) -0.2918(6) 0.0312(10) Uani 1 1 d . . . . .
C18 C 0.3200(7) 0.65511(17) 0.8757(7) 0.0417(11) Uani 1 1 d . . . . .
H18A H 0.227539 0.666559 0.949865 0.050 Uiso 1 1 calc R . . . .
H18B H 0.245894 0.664725 0.744934 0.050 Uiso 1 1 calc R . . . .
C23 C 0.2059(6) 0.44980(14) -0.0775(5) 0.0274(8) Uani 1 1 d . . . . .
H23 H 0.156921 0.481843 -0.129310 0.033 Uiso 1 1 calc R . . A .
C27 C 0.0710(8) 0.32415(17) 0.4730(7) 0.0418(11) Uani 1 1 d . . . . .
H27A H 0.139243 0.331880 0.606405 0.050 Uiso 1 1 calc R . . . .
H27B H 0.162667 0.339209 0.405025 0.050 Uiso 1 1 calc R . . . .
C16 C 0.5459(9) 0.73150(18) 0.9301(7) 0.0497(12) Uani 1 1 d . . . . .
H16A H 0.448416 0.744323 0.997523 0.060 Uiso 1 1 calc R . . . .
H16B H 0.478545 0.739971 0.797340 0.060 Uiso 1 1 calc R . . . .
C17 C 0.5543(8) 0.67777(18) 0.9488(7) 0.0460(12) Uani 1 1 d . . . . .
H17A H 0.624999 0.669297 1.081271 0.055 Uiso 1 1 calc R . . . .
H17B H 0.648920 0.664891 0.878925 0.055 Uiso 1 1 calc R . . . .
C25 C 0.3099(9) 0.24886(17) 0.5248(7) 0.0461(12) Uani 1 1 d . . . . .
C22 C 0.4418(7) 0.43949(17) -0.0874(6) 0.0357(10) Uani 1 1 d . . . B 1
H22 H 0.545312 0.465373 -0.022739 0.043 Uiso 1 1 calc R . . B 1
C28 C -0.1668(7) 0.34427(15) 0.4021(6) 0.0374(10) Uani 1 1 d . . . . .
H28A H -0.239884 0.334608 0.271305 0.045 Uiso 1 1 calc R . . . .
H28B H -0.255563 0.331366 0.476920 0.045 Uiso 1 1 calc R . . . .
C15 C 0.7786(10) 0.75419(18) 1.0071(7) 0.0503(13) Uani 1 1 d . . . . .
C26 C 0.0753(8) 0.27005(16) 0.4478(7) 0.0430(11) Uani 1 1 d . . . . .
H26A H -0.022196 0.255211 0.510975 0.052 Uiso 1 1 calc R . . . .
H26B H 0.012357 0.262540 0.313730 0.052 Uiso 1 1 calc R . . . .
O1 O 0.2468(6) 0.67600(12) 0.3839(6) 0.0583(10) Uani 1 1 d . . . . .
H1A H 0.152870 0.694685 0.306659 0.087 Uiso 1 1 d G . . . .
H1B H 0.216121 0.647105 0.347879 0.087 Uiso 1 1 d G . . . .
O2 O 0.7891(6) 0.32405(14) 0.9044(6) 0.0662(11) Uani 1 1 d . . . . .
H2A H 0.723343 0.305255 0.812938 0.099 Uiso 1 1 d G . . . .
H2B H 0.708291 0.349055 0.897037 0.099 Uiso 1 1 d G . . . .
O23 O 0.5200(6) 0.39544(15) 0.0103(5) 0.0688(12) Uani 1 1 d . . . B 1
H23A H 0.659408 0.396313 0.059161 0.103 Uiso 1 1 calc GR . . B 1

loop_
_atom_site_aniso_label
_atom_site_aniso_U_11
_atom_site_aniso_U_22
_atom_site_aniso_U_33
_atom_site_aniso_U_23
_atom_site_aniso_U_13
_atom_site_aniso_U_12
O11 0.0316(15) 0.0455(17) 0.0295(14) -0.0025(13) 0.0147(12) -0.0117(14)
O12 0.0386(17) 0.0521(19) 0.0191(13) -0.0048(13) 0.0095(13) -0.0167(14)
O13 0.0374(16) 0.0300(15) 0.0352(16) 0.0069(12) 0.0132(13) 0.0014(12)
O16 0.0303(16) 0.072(2) 0.0187(13) -0.0001(14) 0.0065(12) -0.0075(14)
O14 0.0251(14) 0.0568(19) 0.0249(14) 0.0094(13) 0.0091(11) 0.0093(14)
O15 0.0300(16) 0.071(2) 0.0290(15) -0.0029(15) 0.0165(13) -0.0019(15)
O26 0.0487(19) 0.069(2) 0.0275(15) -0.0112(16) 0.0164(14) -0.0239(17)
O21 0.071(2) 0.0496(19) 0.0362(17) 0.0061(16) 0.0332(17) 0.0122(18)
O24 0.0418(18) 0.071(2) 0.0295(16) -0.0116(16) 0.0138(14) -0.0264(17)
N11 0.0235(18) 0.054(2) 0.0256(18) -0.0004(16) 0.0081(14) -0.0007(16)
O25 0.054(2) 0.052(2) 0.0364(17) -0.0031(15) 0.0251(16) -0.0191(17)
C11 0.0199(19) 0.031(2) 0.0216(19) 0.0014(16) 0.0052(16) 0.0034(16)
O22 0.066(2) 0.071(3) 0.0472(19) 0.0034(18) 0.0308(18) 0.026(2)
N12 0.037(2) 0.037(2) 0.0306(18) -0.0015(16) 0.0130(16) -0.0053(16)
O27 0.060(2) 0.038(2) 0.090(3) -0.002(2) 0.017(2) 0.0052(17)
C14 0.029(2) 0.034(2) 0.0210(19) -0.0043(16) 0.0089(16) -0.0057(17)
C24 0.030(2) 0.032(2) 0.027(2) 0.0010(18) 0.0149(18) 0.0026(18)
O28 0.052(2) 0.056(2) 0.115(4) -0.014(2) -0.013(2) 0.005(2)
C13 0.0243(19) 0.031(2) 0.0206(18) 0.0003(16) 0.0083(15) -0.0043(16)
O17 0.069(3) 0.051(2) 0.106(3) 0.015(2) 0.030(3) -0.002(2)
C12 0.0219(19) 0.031(2) 0.0192(17) -0.0005(16) 0.0060(15) 0.0003(16)
O18 0.060(3) 0.055(3) 0.109(3) 0.026(2) -0.014(2) -0.008(2)
C21 0.020(2) 0.045(3) 0.030(2) -0.0016(19) 0.0111(17) -0.0029(18)
C18 0.037(3) 0.049(3) 0.039(2) 0.002(2) 0.012(2) 0.005(2)
C23 0.027(2) 0.031(2) 0.023(2) -0.0002(17) 0.0068(16) -0.0028(17)
C27 0.044(3) 0.037(2) 0.041(3) -0.002(2) 0.009(2) -0.003(2)
C16 0.051(3) 0.044(3) 0.054(3) 0.003(2) 0.016(2) 0.002(2)
C17 0.037(3) 0.055(3) 0.044(3) 0.005(2) 0.010(2) 0.000(2)
C25 0.055(3) 0.036(3) 0.045(3) 0.003(2) 0.013(2) -0.002(2)
C22 0.025(2) 0.054(3) 0.028(2) -0.003(2) 0.0069(17) -0.0008(19)
C28 0.040(3) 0.035(2) 0.036(2) 0.0018(19) 0.010(2) -0.0082(19)
C15 0.064(3) 0.042(3) 0.043(3) 0.004(2) 0.015(3) -0.005(3)
C26 0.049(3) 0.035(2) 0.042(3) 0.004(2) 0.010(2) -0.003(2)
O1 0.059(2) 0.0371(19) 0.076(3) -0.0090(18) 0.017(2) -0.0017(18)
O2 0.064(3) 0.048(2) 0.084(3) -0.009(2) 0.020(2) 0.0036(19)
O23 0.060(2) 0.108(3) 0.0381(19) 0.026(2) 0.0154(17) 0.052(2)

loop_
_atom_type_symbol
_atom_type_description
_atom_type_scat_dispersion_real
_atom_type_scat_dispersion_imag
_atom_type_scat_source
C C 0.0033 0.0016 'International Tables Vol C Tables 4.2.6.8 and 6.1.1.4'
H H 0.0000 0.0000 'International Tables Vol C Tables 4.2.6.8 and 6.1.1.4'
N N 0.0061 0.0033 'International Tables Vol C Tables 4.2.6.8 and 6.1.1.4'
O O 0.0106 0.0060 'International Tables Vol C Tables 4.2.6.8 and 6.1.1.4'

loop_
_geom_angle_atom_site_label_1
_geom_angle_atom_site_label_2
_geom_angle_atom_site_label_3
_geom_angle
_geom_angle_site_symmetry_1
_geom_angle_site_symmetry_3
_geom_angle_publ_flag
C11 O12 H12 109.5 . . ?
C12 O13 H13 109.5 . . ?
C13 O14 H14 109.5 . . ?
C21 O21 H21 109.5 . . ?
C23 O24 H24 109.5 . . ?
H11A N11 H11B 109.5 . . ?
H11A N11 H11C 109.5 . . ?
H11B N11 H11C 109.5 . . ?
C18 N11 H11A 109.5 . . ?
C18 N11 H11B 109.5 . . ?
C18 N11 H11C 109.5 . . ?
O11 C11 O12 124.1(3) . . ?
O11 C11 C12 121.2(3) . . ?
O12 C11 C12 114.6(3) . . ?
H12A N12 H12B 109.5 . . ?
H12A N12 H12C 109.5 . . ?
H12B N12 H12C 109.5 . . ?
C28 N12 H12A 109.5 . . ?
C28 N12 H12B 109.5 . . ?
C28 N12 H12C 109.5 . . ?
C25 O27 H27 109.5 . . ?
O16 C14 C13 116.3(3) . . ?
O15 C14 O16 126.3(4) . . ?
O15 C14 C13 117.3(3) . . ?
O26 C24 C23 118.4(3) . . ?
O25 C24 O26 126.2(4) . . ?
O25 C24 C23 115.4(3) . . ?
O14 C13 C14 109.5(3) . . ?
O14 C13 H13A 108.9 . . ?
O14 C13 C12 109.0(3) . . ?
C14 C13 H13A 108.9 . . ?
C12 C13 C14 111.5(3) . . ?
C12 C13 H13A 108.9 . . ?
C15 O17 H17 109.5 . . ?
O13 C12 C11 114.3(3) . . ?
O13 C12 C13 112.1(3) . . ?
O13 C12 H12D 107.8 . . ?
C11 C12 C13 106.8(3) . . ?
C11 C12 H12D 107.8 . . ?
C13 C12 H12D 107.8 . . ?
O21 C21 C22 113.6(4) . . ?
O22 C21 O21 124.4(4) . . ?
O22 C21 C22 122.0(4) . . ?
N11 C18 H18A 109.4 . . ?
N11 C18 H18B 109.4 . . ?
N11 C18 C17 111.3(4) . . ?
H18A C18 H18B 108.0 . . ?
C17 C18 H18A 109.4 . . ?
C17 C18 H18B 109.4 . . ?
O24 C23 C24 110.0(3) . . ?
O24 C23 H23 109.4 . . ?
O24 C23 C22 106.9(3) . . ?
C24 C23 H23 109.4 . . ?
C22 C23 C24 111.6(3) . . ?
C22 C23 H23 109.4 . . ?
H27A C27 H27B 107.9 . . ?
C28 C27 H27A 109.1 . . ?
C28 C27 H27B 109.1 . . ?
C28 C27 C26 112.4(4) . . ?
C26 C27 H27A 109.1 . . ?
C26 C27 H27B 109.1 . . ?
H16A C16 H16B 107.8 . . ?
C17 C16 H16A 109.1 . . ?
C17 C16 H16B 109.1 . . ?
C17 C16 C15 112.5(4) . . ?
C15 C16 H16A 109.1 . . ?
C15 C16 H16B 109.1 . . ?
C18 C17 H17A 109.1 . . ?
C18 C17 H17B 109.1 . . ?
C16 C17 C18 112.5(4) . . ?
C16 C17 H17A 109.1 . . ?
C16 C17 H17B 109.1 . . ?
H17A C17 H17B 107.8 . . ?
O27 C25 C26 113.1(4) . . ?
O28 C25 O27 122.6(5) . . ?
O28 C25 C26 124.2(5) . . ?
C21 C22 H22 108.8 . . ?
C23 C22 C21 111.8(3) . . ?
C23 C22 H22 108.8 . . ?
O23 C22 C21 110.6(4) . . ?
O23 C22 C23 108.0(3) . . ?
O23 C22 H22 108.8 . . ?
N12 C28 C27 111.0(3) . . ?
N12 C28 H28A 109.4 . . ?
N12 C28 H28B 109.4 . . ?
C27 C28 H28A 109.4 . . ?
C27 C28 H28B 109.4 . . ?
H28A C28 H28B 108.0 . . ?
O17 C15 C16 114.0(5) . . ?
O18 C15 O17 121.9(5) . . ?
O18 C15 C16 124.1(5) . . ?
C27 C26 H26A 108.9 . . ?
C27 C26 H26B 108.9 . . ?
C25 C26 C27 113.4(4) . . ?
C25 C26 H26A 108.9 . . ?
C25 C26 H26B 108.9 . . ?
H26A C26 H26B 107.7 . . ?
H1A O1 H1B 109.4 . . ?
H2A O2 H2B 109.6 . . ?
C22 O23 H23A 109.5 . . ?

loop_
_geom_bond_atom_site_label_1
_geom_bond_atom_site_label_2
_geom_bond_distance
_geom_bond_site_symmetry_2
_geom_bond_publ_flag
O11 C11 1.214(5) . ?
O12 H12 0.8200 . ?
O12 C11 1.299(4) . ?
O13 H13 0.8200 . ?
O13 C12 1.401(5) . ?
O16 C14 1.264(5) . ?
O14 H14 0.8200 . ?
O14 C13 1.412(4) . ?
O15 C14 1.232(5) . ?
O26 C24 1.246(5) . ?
O21 H21 0.8200 . ?
O21 C21 1.299(5) . ?
O24 H24 0.8200 . ?
O24 C23 1.405(5) . ?
N11 H11A 0.8900 . ?
N11 H11B 0.8900 . ?
N11 H11C 0.8900 . ?
N11 C18 1.475(6) . ?
O25 C24 1.245(5) . ?
C11 C12 1.524(5) . ?
O22 C21 1.203(5) . ?
N12 H12A 0.8900 . ?
N12 H12B 0.8900 . ?
N12 H12C 0.8900 . ?
N12 C28 1.488(5) . ?
O27 H27 0.8200 . ?
O27 C25 1.312(6) . ?
C14 C13 1.526(5) . ?
C24 C23 1.536(5) . ?
O28 C25 1.195(6) . ?
C13 H13A 0.9800 . ?
C13 C12 1.525(5) . ?
O17 H17 0.8200 . ?
O17 C15 1.306(6) . ?
C12 H12D 0.9800 . ?
O18 C15 1.206(6) . ?
C21 C22 1.525(6) . ?
C18 H18A 0.9700 . ?
C18 H18B 0.9700 . ?
C18 C17 1.510(6) . ?
C23 H23 0.9800 . ?
C23 C22 1.513(6) . ?
C27 H27A 0.9700 . ?
C27 H27B 0.9700 . ?
C27 C28 1.500(6) . ?
C27 C26 1.519(7) . ?
C16 H16A 0.9700 . ?
C16 H16B 0.9700 . ?
C16 C17 1.502(7) . ?
C16 C15 1.503(7) . ?
C17 H17A 0.9700 . ?
C17 H17B 0.9700 . ?
C25 C26 1.497(7) . ?
C22 H22 0.9800 . ?
C22 O23 1.428(6) . ?
C28 H28A 0.9700 . ?
C28 H28B 0.9700 . ?
C26 H26A 0.9700 . ?
C26 H26B 0.9700 . ?
O1 H1A 0.8495 . ?
O1 H1B 0.8495 . ?
O2 H2A 0.8504 . ?
O2 H2B 0.8485 . ?
O23 H23A 0.8200 . ?

loop_
_geom_hbond_atom_site_label_D
_geom_hbond_atom_site_label_H
_geom_hbond_atom_site_label_A
_geom_hbond_distance_DH
_geom_hbond_distance_HA
_geom_hbond_distance_DA
_geom_hbond_angle_DHA
_geom_hbond_site_symmetry_A
_geom_hbond_publ_flag
O12 H12 O16 0.82 1.69 2.509(4) 177.0 1_554 yes
O13 H13 O26 0.82 2.06 2.768(4) 144.6 . yes
O14 H14 O11 0.82 2.19 2.819(4) 133.7 1_455 yes
O21 H21 O26 0.82 1.82 2.633(4) 169.4 1_554 yes
N11 H11A O15 0.89 1.88 2.749(4) 165.5 . yes
N11 H11B O16 0.89 1.89 2.779(4) 177.5 1_455 yes
N11 H11C O14 0.89 1.95 2.827(4) 166.2 1_556 yes
N12 H12A O25 0.89 1.92 2.789(4) 163.8 . yes
N12 H12B O24 0.89 1.97 2.856(4) 170.8 1_556 yes
O27 H27 O1 0.82 1.85 2.667(5) 173.2 2_646 yes
O17 H17 O2 0.82 1.79 2.601(6) 171.7 2_757 yes
O1 H1A O18 0.85 1.98 2.824(6) 170.1 1_454 yes
O1 H1B O11 0.85 2.01 2.833(4) 162.5 1_455 yes
O2 H2A O28 0.85 2.01 2.824(6) 161.0 . yes
O2 H2B O22 0.85 2.35 3.002(5) 134.3 1_556 yes
O2 H2B O23 0.85 2.09 2.864(5) 150.9 1_556 yes
O23 H23A N12 0.82 2.52 3.014(5) 120.2 1_655 yes

loop_
_geom_torsion_atom_site_label_1
_geom_torsion_atom_site_label_2
_geom_torsion_atom_site_label_3
_geom_torsion_atom_site_label_4
_geom_torsion
_geom_torsion_site_symmetry_1
_geom_torsion_site_symmetry_2
_geom_torsion_site_symmetry_3
_geom_torsion_site_symmetry_4
_geom_torsion_publ_flag
O11 C11 C12 O13 -162.7(4) . . . . ?
O11 C11 C12 C13 72.8(4) . . . . ?
O12 C11 C12 O13 20.2(5) . . . . ?
O12 C11 C12 C13 -104.4(4) . . . . ?
O16 C14 C13 O14 174.9(3) . . . . ?
O16 C14 C13 C12 54.1(4) . . . . ?
O14 C13 C12 O13 -65.9(4) . . . . ?
O14 C13 C12 C11 60.1(4) . . . . ?
O15 C14 C13 O14 -4.7(5) . . . . ?
O15 C14 C13 C12 -125.5(4) . . . . ?
O26 C24 C23 O24 174.6(4) . . . . ?
O26 C24 C23 C22 56.1(5) . . . . ?
O21 C21 C22 C23 47.6(5) . . . . ?
O21 C21 C22 O23 168.0(4) . . . . ?
O24 C23 C22 C21 53.1(4) . . . . ?
O24 C23 C22 O23 -68.8(4) . . . . ?
N11 C18 C17 C16 177.1(4) . . . . ?
O25 C24 C23 O24 -6.1(5) . . . . ?
O25 C24 C23 C22 -124.6(4) . . . . ?
O22 C21 C22 C23 -131.5(4) . . . . ?
O22 C21 C22 O23 -11.1(6) . . . . ?
O27 C25 C26 C27 -174.0(4) . . . . ?
C14 C13 C12 O13 55.2(4) . . . . ?
C14 C13 C12 C11 -178.9(3) . . . . ?
C24 C23 C22 C21 173.4(3) . . . . ?
C24 C23 C22 O23 51.5(4) . . . . ?
O28 C25 C26 C27 4.5(8) . . . . ?
C17 C16 C15 O17 171.7(5) . . . . ?
C17 C16 C15 O18 -7.3(8) . . . . ?
C28 C27 C26 C25 -177.6(4) . . . . ?
C15 C16 C17 C18 178.7(4) . . . . ?
C26 C27 C28 N12 -175.5(4) . . . . ?
